data_4034089
loop_
_publ_author_name
'Singh, Diksha'
'Kumar, Gangam Srikanth'
'Kapur, Manmohan'

_publ_section_title
;
 Oxazolinyl-Assisted Ru(II)-Catalyzed C-H Allylation with Allyl Alcohols
 and Synthesis of 4-Methyleneisochroman-1-ones.
;
_journal_issue 20
_journal_name_full 'The Journal of organic chemistry'
_journal_page_first 12881
_journal_page_last 12892
_journal_paper_doi 10.1021/acs.joc.9b01536
_journal_volume 84
_journal_year 2019
_chemical_formula_moiety 'C18 H16 Cl N O'
_chemical_formula_sum 'C18 H16 Cl N O'
_chemical_formula_weight 297.77
_space_group_crystal_system monoclinic
_space_group_IT_number 4
_space_group_name_Hall 'P 2yb'
_space_group_name_H-M_alt 'P 1 21 1'
_atom_sites_solution_hydrogens difmap
_audit_creation_method SHELXL-2018/1
_cell_angle_alpha 90
_cell_angle_beta 98.392(3)
_cell_angle_gamma 90
_cell_formula_units_Z 2
_cell_length_a 9.5579(8)
_cell_length_b 7.3213(6)
_cell_length_c 10.5955(9)
_cell_measurement_reflns_used 4331
_cell_measurement_temperature 140(2)
_cell_measurement_theta_max 29.82
_cell_measurement_theta_min 3.10
_cell_volume 733.49(11)
_computing_cell_refinement 'Bruker SAINT'
_computing_data_collection 'Bruker APEX2'
_computing_data_reduction 'Bruker SAINT'
_computing_molecular_graphics 'Bruker SHELXTL'
_computing_publication_material 'Bruker SHELXTL'
_computing_structure_refinement 'SHELXL-2018/1 (Sheldrick, 2018)'
_computing_structure_solution 'SHELXT 2014/5 (Sheldrick, 2014)'
_diffrn_ambient_temperature 140(2)
_diffrn_measured_fraction_theta_full 0.999
_diffrn_measured_fraction_theta_max 0.991
_diffrn_measurement_device_type 'Bruker APEX-II CCD'
_diffrn_measurement_method '\f and \w scans'
_diffrn_radiation_type MoK\a
_diffrn_radiation_wavelength 0.71073
_diffrn_reflns_av_R_equivalents 0.0557
_diffrn_reflns_av_unetI/netI 0.0872
_diffrn_reflns_Laue_measured_fraction_full 0.999
_diffrn_reflns_Laue_measured_fraction_max 0.991
_diffrn_reflns_limit_h_max 12
_diffrn_reflns_limit_h_min -13
_diffrn_reflns_limit_k_max 10
_diffrn_reflns_limit_k_min -10
_diffrn_reflns_limit_l_max 13
_diffrn_reflns_limit_l_min -14
_diffrn_reflns_number 11703
_diffrn_reflns_point_group_measured_fraction_full 0.998
_diffrn_reflns_point_group_measured_fraction_max 0.981
_diffrn_reflns_theta_full 25.242
_diffrn_reflns_theta_max 30.089
_diffrn_reflns_theta_min 2.682
_exptl_absorpt_coefficient_mu 0.258
_exptl_absorpt_process_details Multi-scan
_exptl_crystal_colour white
_exptl_crystal_density_diffrn 1.348
_exptl_crystal_description plate
_exptl_crystal_F_000 312
_exptl_crystal_size_max 0.08
_exptl_crystal_size_mid 0.07
_exptl_crystal_size_min 0.05
_refine_diff_density_max 0.368
_refine_diff_density_min -0.430
_refine_diff_density_rms 0.072
_refine_ls_abs_structure_details
;
 Flack x determined using 1074 quotients [(I+)-(I-)]/[(I+)+(I-)]
 (Parsons, Flack and Wagner, Acta Cryst. B69 (2013) 249-259).
;
_refine_ls_abs_structure_Flack 0.44(4)
_refine_ls_extinction_method none
_refine_ls_goodness_of_fit_ref 0.810
_refine_ls_hydrogen_treatment refall
_refine_ls_matrix_type full
_refine_ls_number_parameters 254
_refine_ls_number_reflns 4231
_refine_ls_number_restraints 1
_refine_ls_restrained_S_all 0.810
_refine_ls_R_factor_all 0.0937
_refine_ls_R_factor_gt 0.0549
_refine_ls_shift/su_max 0.001
_refine_ls_shift/su_mean 0.000
_refine_ls_structure_factor_coef Fsqd
_refine_ls_weighting_details 'w=1/[\s^2^(Fo^2^)+(0.1055P)^2^+0.5545P] where P=(Fo^2^+2Fc^2^)/3'
_refine_ls_weighting_scheme calc
_refine_ls_wR_factor_gt 0.1254
_refine_ls_wR_factor_ref 0.1516
_reflns_Friedel_coverage 0.845
_reflns_Friedel_fraction_full 0.998
_reflns_Friedel_fraction_max 0.968
_reflns_number_gt 3136
_reflns_number_total 4231
_reflns_threshold_expression 'I > 2\s(I)'
_cod_data_source_file jo9b01536_si_002.cif
_cod_data_source_block shelx
_cod_original_sg_symbol_H-M 'P 21'
_cod_database_code 4034089
_shelx_shelxl_version_number 2018/1
_shelx_space_group_comment
;
The symmetry employed for this shelxl refinement is uniquely defined
by the following loop, which should always be used as a source of
symmetry information in preference to the above space-group names.
They are only intended as comments.
;

loop_
_space_group_symop_operation_xyz
'x, y, z'
'-x, y+1/2, -z'

loop_
_atom_site_label
_atom_site_type_symbol
_atom_site_fract_x
_atom_site_fract_y
_atom_site_fract_z
_atom_site_U_iso_or_equiv
_atom_site_adp_type
_atom_site_occupancy
_atom_site_site_symmetry_order
_atom_site_calc_flag
Cl1 Cl 0.73786(10) 0.47716(14) 0.27255(8) 0.0249(3) Uani 1 1 d
O1 O 0.8639(3) 0.6200(4) 0.6273(3) 0.0265(7) Uani 1 1 d
N1 N 0.8823(4) 0.3337(5) 0.5516(4) 0.0245(8) Uani 1 1 d
C7 C 0.8058(4) 0.4737(6) 0.5629(3) 0.0181(7) Uani 1 1 d
C6 C 0.6547(3) 0.4884(6) 0.5082(3) 0.0155(6) Uani 1 1 d
C1 C 0.6122(4) 0.4876(6) 0.3766(3) 0.0177(7) Uani 1 1 d
C12 C 0.4231(4) 0.5723(6) 0.8836(4) 0.0184(8) Uani 1 1 d
C18 C 0.2656(5) 0.3556(6) 0.9813(4) 0.0214(9) Uani 1 1 d
C2 C 0.4709(4) 0.4977(6) 0.3227(3) 0.0206(8) Uani 1 1 d
C14 C 0.2501(5) 0.6771(6) 1.0201(4) 0.0242(9) Uani 1 1 d
C5 C 0.5502(4) 0.5017(5) 0.5884(3) 0.0172(7) Uani 1 1 d
C11 C 0.4769(4) 0.4571(6) 0.8062(3) 0.0210(8) Uani 1 1 d
C13 C 0.3108(4) 0.5318(6) 0.9614(4) 0.0194(8) Uani 1 1 d
C4 C 0.4095(4) 0.5128(6) 0.5342(4) 0.0217(9) Uani 1 1 d
C8 C 1.0088(5) 0.5650(7) 0.6776(4) 0.0266(9) Uani 1 1 d
C3 C 0.3705(4) 0.5106(6) 0.4025(4) 0.0229(9) Uani 1 1 d
C10 C 0.5928(4) 0.5054(6) 0.7321(3) 0.0210(8) Uani 1 1 d
C17 C 0.1609(5) 0.3235(8) 1.0573(5) 0.0293(10) Uani 1 1 d
C15 C 0.1464(5) 0.6445(7) 1.0957(4) 0.0293(11) Uani 1 1 d
C9 C 1.0261(5) 0.3848(8) 0.6131(6) 0.0345(11) Uani 1 1 d
C16 C 0.1023(4) 0.4676(9) 1.1152(4) 0.0329(10) Uani 1 1 d
H11 H 0.459(4) 0.688(7) 0.884(4) 0.010(10) Uiso 1 1 d
H1 H 0.446(5) 0.505(8) 0.229(5) 0.032(13) Uiso 1 1 d
H5 H 1.071(6) 0.668(8) 0.649(5) 0.034(14) Uiso 1 1 d
H10 H 0.435(5) 0.329(7) 0.793(5) 0.024(12) Uiso 1 1 d
H15 H 0.138(6) 0.197(9) 1.078(6) 0.047(16) Uiso 1 1 d
H2 H 0.279(5) 0.506(8) 0.369(5) 0.032(13) Uiso 1 1 d
H3 H 0.334(5) 0.514(9) 0.591(5) 0.044(15) Uiso 1 1 d
H9 H 0.629(5) 0.621(7) 0.752(4) 0.016(11) Uiso 1 1 d
H6 H 1.064(9) 0.301(12) 0.673(8) 0.07(2) Uiso 1 1 d
H12 H 0.278(6) 0.801(8) 1.010(5) 0.029(13) Uiso 1 1 d
H16 H 0.306(5) 0.261(7) 0.947(5) 0.027(13) Uiso 1 1 d
H4 H 1.011(5) 0.566(8) 0.764(5) 0.032(14) Uiso 1 1 d
H8 H 0.669(6) 0.416(7) 0.752(5) 0.038(16) Uiso 1 1 d
H13 H 0.109(6) 0.742(8) 1.136(5) 0.034(14) Uiso 1 1 d
H14 H 0.034(6) 0.458(9) 1.175(5) 0.047(16) Uiso 1 1 d
H7 H 1.086(7) 0.402(9) 0.545(6) 0.056(19) Uiso 1 1 d

loop_
_atom_site_aniso_label
_atom_site_aniso_U_11
_atom_site_aniso_U_22
_atom_site_aniso_U_33
_atom_site_aniso_U_23
_atom_site_aniso_U_13
_atom_site_aniso_U_12
Cl1 0.0281(5) 0.0294(5) 0.0185(4) 0.0004(4) 0.0078(3) -0.0006(5)
O1 0.0202(15) 0.0244(16) 0.0333(17) -0.0050(13) -0.0007(12) -0.0018(12)
N1 0.0163(17) 0.0216(18) 0.0347(19) -0.0066(15) 0.0006(14) 0.0027(14)
C7 0.0197(16) 0.0195(17) 0.0155(14) 0.0053(18) 0.0035(12) -0.0026(19)
C6 0.0163(16) 0.0129(16) 0.0168(14) 0.0018(15) 0.0012(12) 0.0009(16)
C1 0.0228(17) 0.0131(16) 0.0173(15) 0.0001(17) 0.0035(13) -0.0003(18)
C12 0.0163(19) 0.021(2) 0.0165(18) 0.0018(14) -0.0002(14) 0.0005(16)
C18 0.022(2) 0.023(2) 0.0183(19) -0.0001(16) -0.0016(16) 0.0022(17)
C2 0.0254(18) 0.0159(19) 0.0188(16) -0.0011(16) -0.0023(14) -0.0003(17)
C14 0.025(2) 0.027(2) 0.0187(19) -0.0041(16) -0.0019(16) 0.0040(18)
C5 0.0183(17) 0.0145(18) 0.0186(15) -0.0009(15) 0.0021(13) 0.0015(15)
C11 0.0195(18) 0.024(2) 0.0196(16) 0.0024(16) 0.0027(13) 0.0011(17)
C13 0.0182(18) 0.026(2) 0.0127(16) 0.0007(14) -0.0015(13) 0.0009(15)
C4 0.0158(17) 0.024(2) 0.0250(18) 0.0007(16) 0.0015(14) 0.0020(16)
C8 0.018(2) 0.035(2) 0.025(2) -0.0017(18) -0.0026(17) -0.0023(18)
C3 0.0158(18) 0.024(2) 0.0263(19) -0.0001(16) -0.0052(14) 0.0003(17)
C10 0.0206(18) 0.024(2) 0.0186(16) 0.0022(16) 0.0026(14) 0.0003(18)
C17 0.021(2) 0.040(3) 0.025(2) 0.006(2) -0.0008(18) -0.008(2)
C15 0.019(2) 0.045(3) 0.024(2) -0.008(2) 0.0016(17) 0.006(2)
C9 0.014(2) 0.043(3) 0.046(3) -0.005(2) 0.001(2) 0.0025(19)
C16 0.0195(19) 0.057(3) 0.0232(19) 0.005(3) 0.0063(15) -0.005(3)

loop_
_atom_type_symbol
_atom_type_description
_atom_type_scat_dispersion_real
_atom_type_scat_dispersion_imag
_atom_type_scat_source
C C 0.0033 0.0016 'International Tables Vol C Tables 4.2.6.8 and 6.1.1.4'
H H 0.0000 0.0000 'International Tables Vol C Tables 4.2.6.8 and 6.1.1.4'
N N 0.0061 0.0033 'International Tables Vol C Tables 4.2.6.8 and 6.1.1.4'
O O 0.0106 0.0060 'International Tables Vol C Tables 4.2.6.8 and 6.1.1.4'
Cl Cl 0.1484 0.1585 'International Tables Vol C Tables 4.2.6.8 and 6.1.1.4'

loop_
_geom_angle_atom_site_label_1
_geom_angle_atom_site_label_2
_geom_angle_atom_site_label_3
_geom_angle
C7 O1 C8 105.3(3)
C7 N1 C9 105.3(4)
N1 C7 O1 119.2(3)
N1 C7 C6 124.2(4)
O1 C7 C6 116.6(4)
C1 C6 C5 118.4(3)
C1 C6 C7 121.1(3)
C5 C6 C7 120.5(3)
C2 C1 C6 122.3(3)
C2 C1 Cl1 117.3(3)
C6 C1 Cl1 120.3(3)
C11 C12 C13 126.5(4)
C11 C12 H11 114(3)
C13 C12 H11 119(3)
C13 C18 C17 120.7(4)
C13 C18 H16 119(3)
C17 C18 H16 120(3)
C3 C2 C1 118.4(3)
C3 C2 H1 122(3)
C1 C2 H1 120(3)
C15 C14 C13 120.3(4)
C15 C14 H12 118(3)
C13 C14 H12 122(3)
C4 C5 C6 119.1(3)
C4 C5 C10 121.1(3)
C6 C5 C10 119.8(3)
C12 C11 C10 123.9(4)
C12 C11 H10 119(3)
C10 C11 H10 117(3)
C18 C13 C14 118.8(4)
C18 C13 C12 122.7(4)
C14 C13 C12 118.5(4)
C5 C4 C3 121.1(4)
C5 C4 H3 119(3)
C3 C4 H3 120(3)
O1 C8 C9 103.7(3)
O1 C8 H5 104(3)
C9 C8 H5 114(3)
O1 C8 H4 104(3)
C9 C8 H4 119(4)
H5 C8 H4 111(4)
C2 C3 C4 120.7(4)
C2 C3 H2 119(3)
C4 C3 H2 120(3)
C11 C10 C5 114.4(3)
C11 C10 H9 112(3)
C5 C10 H9 106(3)
C11 C10 H8 108(3)
C5 C10 H8 107(3)
H9 C10 H8 109(4)
C16 C17 C18 120.0(5)
C16 C17 H15 120(4)
C18 C17 H15 120(4)
C16 C15 C14 120.5(4)
C16 C15 H13 120(4)
C14 C15 H13 119(4)
N1 C9 C8 105.4(4)
N1 C9 H6 112(5)
C8 C9 H6 109(5)
N1 C9 H7 108(4)
C8 C9 H7 109(4)
H6 C9 H7 112(6)
C15 C16 C17 119.7(4)
C15 C16 H14 114(4)
C17 C16 H14 126(4)

loop_
_geom_bond_atom_site_label_1
_geom_bond_atom_site_label_2
_geom_bond_distance
Cl1 C1 1.747(3)
O1 C7 1.346(5)
O1 C8 1.465(5)
N1 C7 1.275(6)
N1 C9 1.480(6)
C7 C6 1.480(5)
C6 C1 1.394(5)
C6 C5 1.406(5)
C1 C2 1.389(5)
C12 C11 1.330(6)
C12 C13 1.476(6)
C12 H11 0.92(5)
C18 C13 1.386(6)
C18 C17 1.393(7)
C18 H16 0.90(5)
C2 C3 1.372(5)
C2 H1 0.99(5)
C14 C15 1.383(7)
C14 C13 1.400(6)
C14 H12 0.95(6)
C5 C4 1.385(5)
C5 C10 1.518(5)
C11 C10 1.491(5)
C11 H10 1.02(5)
C4 C3 1.391(6)
C4 H3 1.01(5)
C8 C9 1.506(7)
C8 H5 1.03(6)
C8 H4 0.92(5)
C3 H2 0.89(5)
C10 H9 0.92(5)
C10 H8 0.98(6)
C17 C16 1.379(8)
C17 H15 0.98(7)
C15 C16 1.387(8)
C15 H13 0.93(6)
C9 H6 0.92(8)
C9 H7 0.99(7)
C16 H14 0.98(6)
